data_4084950
loop_
_publ_author_name
'Campos, Jes\'us'
'Carmona, Ernesto'

_publ_section_title
;
 Rhodium and Iridium Complexes of Bulky Tertiary Phosphine Ligands.
 Searching for Isolable Cationic MIIIAlkylidenes
;
_journal_issue 11
_journal_name_full Organometallics
_journal_page_first 2212
_journal_paper_doi 10.1021/om500910t
_journal_volume 34
_journal_year 2015
_chemical_formula_moiety 'C32 H12 B F24, C25 H34 Ir N P'
_chemical_formula_sum 'C57 H46 B F24 Ir N P'
_chemical_formula_weight 1434.95
_chemical_name_systematic
; 
 ? 
;
_space_group_IT_number 2
_symmetry_cell_setting triclinic
_symmetry_space_group_name_Hall '-P 1'
_symmetry_space_group_name_H-M 'P -1'
_atom_sites_solution_hydrogens geom
_atom_sites_solution_primary direct
_atom_sites_solution_secondary difmap
_audit_creation_method SHELXL-97
_cell_angle_alpha 104.3660(10)
_cell_angle_beta 107.736(2)
_cell_angle_gamma 100.1860(10)
_cell_formula_units_Z 2
_cell_length_a 12.1875(6)
_cell_length_b 15.4248(9)
_cell_length_c 17.4088(9)
_cell_measurement_reflns_used 9537
_cell_measurement_temperature 173(2)
_cell_measurement_theta_max 30.06
_cell_measurement_theta_min 2.35
_cell_volume 2904.5(3)
_computing_cell_refinement 'Bruker SAINT'
_computing_data_collection 'Bruker APEX2'
_computing_data_reduction 'Bruker SAINT'
_computing_molecular_graphics 'Bruker SHELXTL'
_computing_publication_material 'Bruker SHELXTL'
_computing_structure_refinement 'SHELXL-97 (Sheldrick, 2008)'
_computing_structure_solution 'SHELXS-97 (Sheldrick, 2008)'
_diffrn_ambient_temperature 173(2)
_diffrn_detector_area_resol_mean 8.26
_diffrn_measured_fraction_theta_full 0.993
_diffrn_measured_fraction_theta_max 0.993
_diffrn_measurement_device_type
;
 'Bruker-Nonius X8kappa APEX II CCD area detector'
;
_diffrn_measurement_method 'phi and omega scans with narrow frames'
_diffrn_radiation_monochromator graphite
_diffrn_radiation_source 'fine-focus sealed tube'
_diffrn_radiation_type MoK\a
_diffrn_radiation_wavelength 0.71073
_diffrn_reflns_av_R_equivalents 0.0269
_diffrn_reflns_av_sigmaI/netI 0.0185
_diffrn_reflns_limit_h_max 12
_diffrn_reflns_limit_h_min -14
_diffrn_reflns_limit_k_max 18
_diffrn_reflns_limit_k_min -18
_diffrn_reflns_limit_l_max 20
_diffrn_reflns_limit_l_min -20
_diffrn_reflns_number 56437
_diffrn_reflns_theta_full 25.20
_diffrn_reflns_theta_max 25.20
_diffrn_reflns_theta_min 1.82
_exptl_absorpt_coefficient_mu 2.441
_exptl_absorpt_correction_T_max 0.4326
_exptl_absorpt_correction_T_min 0.2955
_exptl_absorpt_correction_type multi-scan
_exptl_absorpt_process_details
; 
 SADABS, Bruker (2006). APEX 2. Version 2.1. Bruker Analytical
 X-ray Solutions, Madison, Wisconsin, USA. 
;
_exptl_crystal_colour yellow
_exptl_crystal_density_diffrn 1.641
_exptl_crystal_density_method 'not measured'
_exptl_crystal_description Plate
_exptl_crystal_F_000 1416
_exptl_crystal_size_max 0.65
_exptl_crystal_size_mid 0.40
_exptl_crystal_size_min 0.15
_refine_diff_density_max 2.495
_refine_diff_density_min -0.923
_refine_diff_density_rms 0.095
_refine_ls_extinction_method none
_refine_ls_goodness_of_fit_ref 1.088
_refine_ls_hydrogen_treatment constr
_refine_ls_matrix_type full
_refine_ls_number_parameters 824
_refine_ls_number_reflns 10403
_refine_ls_number_restraints 42
_refine_ls_restrained_S_all 1.108
_refine_ls_R_factor_all 0.0352
_refine_ls_R_factor_gt 0.0317
_refine_ls_shift/su_max 0.015
_refine_ls_shift/su_mean 0.001
_refine_ls_structure_factor_coef Fsqd
_refine_ls_weighting_details 'calc w=1/[\s^2^(Fo^2^)+(0.0424P)^2^+6.9200P] where P=(Fo^2^+2Fc^2^)/3'
_refine_ls_weighting_scheme calc
_refine_ls_wR_factor_gt 0.0824
_refine_ls_wR_factor_ref 0.0855
_reflns_number_gt 9749
_reflns_number_total 10403
_reflns_threshold_expression >2sigma(I)
_cod_data_source_file om500910t_si_001.cif
_cod_data_source_block jc02110a
_cod_depositor_comments
;
The following automatic conversions were performed:

'_symmetry_cell_setting' value 'Triclinic' changed to 'triclinic'
according to
/home/saulius/struct/COD-crude-data--automatic-downloads/rss-feeds/ACS/lib/dictionaries/cif_core.dic
dictionary named 'cif_core.dic' version 2.4.2 from 2011-04-26.

Automatic conversion script
Id: cif_fix_values 2935 2014-11-11 08:27:57Z andrius 

 Adding full bibliography for 4084945--4084954.cif.
;
_cod_original_sg_symbol_H-M P-1
_cod_original_formula_sum 'C57 H46 B F24 Ir N P '
_cod_database_code 4084950

loop_
_symmetry_equiv_pos_as_xyz
'x, y, z'
'-x, -y, -z'

loop_
_atom_site_label
_atom_site_type_symbol
_atom_site_fract_x
_atom_site_fract_y
_atom_site_fract_z
_atom_site_U_iso_or_equiv
_atom_site_adp_type
_atom_site_occupancy
_atom_site_symmetry_multiplicity
_atom_site_calc_flag
_atom_site_refinement_flags
_atom_site_disorder_assembly
_atom_site_disorder_group
Ir1 Ir 0.515956(13) 0.740556(10) 0.679198(9) 0.02760(6) Uani 1 1 d . . .
P1 P 0.36115(10) 0.71119(8) 0.72510(7) 0.0328(2) Uani 1 1 d . . .
N1 N 0.6419(3) 0.7627(2) 0.8021(2) 0.0335(7) Uani 1 1 d . . .
C1 C 0.5363(5) 0.7263(3) 0.5551(3) 0.0491(12) Uani 1 1 d . . .
C2 C 0.4430(5) 0.7696(4) 0.5609(3) 0.0542(14) Uani 1 1 d . . .
C3 C 0.4980(5) 0.8594(4) 0.6281(3) 0.0462(11) Uani 1 1 d . . .
C4 C 0.6202(4) 0.8674(3) 0.6638(3) 0.0374(9) Uani 1 1 d . . .
C5 C 0.6455(4) 0.7834(3) 0.6204(3) 0.0380(10) Uani 1 1 d . . .
C6 C 0.5233(8) 0.6378(4) 0.4900(4) 0.083(2) Uani 1 1 d . . .
H6A H 0.5466 0.6519 0.4443 0.124 Uiso 1 1 calc R . .
H6B H 0.4397 0.6002 0.4662 0.124 Uiso 1 1 calc R . .
H6C H 0.5750 0.6033 0.5167 0.124 Uiso 1 1 calc R . .
C7 C 0.3166(6) 0.7404(6) 0.4971(4) 0.095(3) Uani 1 1 d . . .
H7A H 0.3154 0.7628 0.4490 0.142 Uiso 1 1 calc R . .
H7B H 0.2652 0.7669 0.5244 0.142 Uiso 1 1 calc R . .
H7C H 0.2870 0.6723 0.4766 0.142 Uiso 1 1 calc R . .
C8 C 0.4359(6) 0.9335(5) 0.6507(5) 0.0750(19) Uani 1 1 d . . .
H8A H 0.4777 0.9714 0.7107 0.112 Uiso 1 1 calc R . .
H8B H 0.3528 0.9037 0.6412 0.112 Uiso 1 1 calc R . .
H8C H 0.4371 0.9733 0.6148 0.112 Uiso 1 1 calc R . .
C9 C 0.7143(5) 0.9502(3) 0.7318(4) 0.0546(13) Uani 1 1 d . . .
H9A H 0.7517 0.9896 0.7053 0.082 Uiso 1 1 calc R . .
H9B H 0.7754 0.9291 0.7681 0.082 Uiso 1 1 calc R . .
H9C H 0.6773 0.9859 0.7665 0.082 Uiso 1 1 calc R . .
C10 C 0.7644(5) 0.7651(4) 0.6353(4) 0.0599(15) Uani 1 1 d . . .
H10A H 0.7549 0.6981 0.6230 0.090 Uiso 1 1 calc R . .
H10B H 0.8166 0.7979 0.6949 0.090 Uiso 1 1 calc R . .
H10C H 0.8001 0.7873 0.5979 0.090 Uiso 1 1 calc R . .
C11 C 0.3656(4) 0.6049(3) 0.7508(3) 0.0311(8) Uani 1 1 d . . .
C12 C 0.4381(4) 0.5592(3) 0.7162(3) 0.0329(9) Uani 1 1 d . . .
C13 C 0.4575(4) 0.4789(3) 0.7333(3) 0.0420(10) Uani 1 1 d . . .
H13 H 0.5088 0.4487 0.7120 0.050 Uiso 1 1 calc R . .
C14 C 0.4019(5) 0.4429(3) 0.7813(3) 0.0474(12) Uani 1 1 d . . .
H14 H 0.4157 0.3881 0.7932 0.057 Uiso 1 1 calc R . .
C15 C 0.3271(5) 0.4854(3) 0.8118(3) 0.0475(12) Uani 1 1 d . . .
H15 H 0.2881 0.4583 0.8433 0.057 Uiso 1 1 calc R . .
C16 C 0.3071(4) 0.5664(3) 0.7980(3) 0.0401(10) Uani 1 1 d . . .
C17 C 0.4843(4) 0.5956(3) 0.6573(3) 0.0357(9) Uani 1 1 d . . .
H17A H 0.4263 0.5630 0.5984 0.043 Uiso 1 1 calc R . .
H17B H 0.5603 0.5793 0.6607 0.043 Uiso 1 1 calc R . .
C18 C 0.2260(5) 0.6104(4) 0.8359(3) 0.0545(13) Uani 1 1 d . . .
H18A H 0.1774 0.5645 0.8510 0.082 Uiso 1 1 calc R . .
H18B H 0.1732 0.6318 0.7940 0.082 Uiso 1 1 calc R . .
H18C H 0.2746 0.6635 0.8870 0.082 Uiso 1 1 calc R . .
C19 C 0.2123(4) 0.6881(4) 0.6469(3) 0.0499(12) Uani 1 1 d . . .
H19A H 0.2018 0.6392 0.5949 0.075 Uiso 1 1 calc R . .
H19B H 0.2025 0.7449 0.6334 0.075 Uiso 1 1 calc R . .
H19C H 0.1522 0.6677 0.6701 0.075 Uiso 1 1 calc R . .
C20 C 0.3611(5) 0.8002(4) 0.8160(3) 0.0485(12) Uani 1 1 d . . .
H20A H 0.2827 0.7859 0.8215 0.073 Uiso 1 1 calc R . .
H20B H 0.3771 0.8610 0.8075 0.073 Uiso 1 1 calc R . .
H20C H 0.4234 0.8016 0.8679 0.073 Uiso 1 1 calc R . .
C21 C 0.6615(4) 0.8404(3) 0.8653(3) 0.0416(10) Uani 1 1 d . . .
H21 H 0.6090 0.8788 0.8563 0.050 Uiso 1 1 calc R . .
C22 C 0.7544(5) 0.8675(4) 0.9431(3) 0.0531(13) Uani 1 1 d . . .
H22 H 0.7640 0.9225 0.9867 0.064 Uiso 1 1 calc R . .
C23 C 0.8330(5) 0.8139(4) 0.9570(4) 0.0583(14) Uani 1 1 d . . .
H23 H 0.8986 0.8316 1.0095 0.070 Uiso 1 1 calc R . .
C24 C 0.8133(5) 0.7336(4) 0.8921(4) 0.0556(13) Uani 1 1 d . . .
H24 H 0.8658 0.6950 0.8995 0.067 Uiso 1 1 calc R . .
C25 C 0.7179(4) 0.7095(3) 0.8167(3) 0.0416(10) Uani 1 1 d . . .
H25 H 0.7049 0.6532 0.7733 0.050 Uiso 1 1 calc R . .
B1 B 0.9910(3) 0.2505(3) 0.7770(2) 0.0214(8) Uani 1 1 d . . .
C26 C 0.9880(3) 0.3181(2) 0.7172(2) 0.0214(7) Uani 1 1 d . . .
C27 C 0.9351(3) 0.3922(3) 0.7263(2) 0.0256(8) Uani 1 1 d . . .
H27 H 0.8964 0.4015 0.7663 0.031 Uiso 1 1 calc R . .
C28 C 0.9375(4) 0.4521(3) 0.6788(3) 0.0316(8) Uani 1 1 d . A .
C29 C 0.9945(4) 0.4421(3) 0.6206(3) 0.0326(9) Uani 1 1 d . . .
H29 H 0.9959 0.4830 0.5879 0.039 Uiso 1 1 calc R . .
C30 C 1.0495(4) 0.3706(3) 0.6114(2) 0.0294(8) Uani 1 1 d . . .
C31 C 1.0461(3) 0.3102(3) 0.6588(2) 0.0251(7) Uani 1 1 d . . .
H31 H 1.0845 0.2620 0.6512 0.030 Uiso 1 1 calc R . .
C32 C 0.8772(5) 0.5284(4) 0.6903(3) 0.0500(12) Uani 1 1 d . . .
C33 C 1.1094(4) 0.3566(3) 0.5481(3) 0.0402(10) Uani 1 1 d . . .
C34 C 0.9899(3) 0.1449(2) 0.7266(2) 0.0223(7) Uani 1 1 d . . .
C35 C 0.9209(3) 0.1018(3) 0.6399(2) 0.0263(8) Uani 1 1 d . . .
H35 H 0.8781 0.1362 0.6095 0.032 Uiso 1 1 calc R . .
C36 C 0.9127(3) 0.0110(3) 0.5968(3) 0.0307(8) Uani 1 1 d . . .
C37 C 0.9754(4) -0.0413(3) 0.6382(3) 0.0352(9) Uani 1 1 d . . .
H37 H 0.9727 -0.1027 0.6084 0.042 Uiso 1 1 calc R . .
C38 C 1.0417(4) -0.0010(3) 0.7242(3) 0.0348(9) Uani 1 1 d . B .
C39 C 1.0469(3) 0.0893(3) 0.7676(3) 0.0291(8) Uani 1 1 d . . .
H39 H 1.0908 0.1139 0.8273 0.035 Uiso 1 1 calc R . .
C40 C 0.8318(5) -0.0330(3) 0.5053(3) 0.0465(11) Uani 1 1 d . . .
C41 C 1.1091(6) -0.0553(4) 0.7718(4) 0.0673(18) Uani 1 1 d . . .
C42 C 1.1118(3) 0.3052(2) 0.8628(2) 0.0215(7) Uani 1 1 d . . .
C43 C 1.1114(3) 0.3802(3) 0.9270(2) 0.0253(7) Uani 1 1 d . . .
H43 H 1.0385 0.3964 0.9221 0.030 Uiso 1 1 calc R . .
C44 C 1.2136(3) 0.4321(3) 0.9979(2) 0.0277(8) Uani 1 1 d . . .
C45 C 1.3214(3) 0.4098(3) 1.0089(2) 0.0289(8) Uani 1 1 d . . .
H45 H 1.3908 0.4439 1.0580 0.035 Uiso 1 1 calc R . .
C46 C 1.3245(3) 0.3360(3) 0.9460(2) 0.0262(8) Uani 1 1 d . . .
C47 C 1.2232(3) 0.2861(3) 0.8739(2) 0.0245(7) Uani 1 1 d . . .
H47 H 1.2294 0.2376 0.8308 0.029 Uiso 1 1 calc R . .
C48 C 1.2056(4) 0.5132(3) 1.0623(3) 0.0388(10) Uani 1 1 d . . .
C49 C 1.4393(4) 0.3084(3) 0.9575(3) 0.0385(10) Uani 1 1 d . . .
C50 C 0.8702(3) 0.2340(2) 0.8008(2) 0.0219(7) Uani 1 1 d . . .
C51 C 0.7573(3) 0.2270(3) 0.7434(2) 0.0260(8) Uani 1 1 d . . .
H51 H 0.7518 0.2386 0.6915 0.031 Uiso 1 1 calc R . .
C52 C 0.6530(3) 0.2038(3) 0.7595(3) 0.0299(8) Uani 1 1 d . . .
C53 C 0.6561(4) 0.1855(3) 0.8336(3) 0.0337(9) Uani 1 1 d . . .
H53 H 0.5849 0.1700 0.8449 0.040 Uiso 1 1 calc R . .
C54 C 0.7662(4) 0.1902(3) 0.8911(3) 0.0341(9) Uani 1 1 d . . .
C55 C 0.8704(3) 0.2148(3) 0.8749(2) 0.0275(8) Uani 1 1 d . . .
H55 H 0.9447 0.2187 0.9161 0.033 Uiso 1 1 calc R . .
C56 C 0.5370(4) 0.2006(3) 0.6952(3) 0.0438(11) Uani 1 1 d . . .
C57 C 0.7738(5) 0.1668(4) 0.9702(3) 0.0558(13) Uani 1 1 d . . .
F1A F 0.9335(9) 0.6030(5) 0.6724(7) 0.073(3) Uani 0.520(7) 1 d P A 1
F2A F 0.7742(8) 0.5087(6) 0.6527(14) 0.133(4) Uani 0.520(7) 1 d PU A 1
F3A F 0.9059(15) 0.5730(8) 0.7734(6) 0.101(5) Uani 0.520(7) 1 d P A 1
F3B F 0.8061(12) 0.5303(9) 0.6114(6) 0.094(5) Uani 0.480(7) 1 d P A 2
F2B F 0.9330(8) 0.6035(7) 0.7362(15) 0.133(4) Uani 0.480(7) 1 d P A 2
F1B F 0.7796(11) 0.5051(8) 0.7141(9) 0.083(4) Uani 0.480(7) 1 d P A 2
F4 F 1.1439(5) 0.4323(3) 0.5298(3) 0.1130(19) Uani 1 1 d . . .
F5 F 1.0400(3) 0.2916(3) 0.47537(19) 0.0812(12) Uani 1 1 d . . .
F6 F 1.2065(3) 0.3280(3) 0.5725(2) 0.0680(9) Uani 1 1 d . . .
F7 F 0.7216(3) -0.0659(4) 0.4971(2) 0.118(2) Uani 1 1 d . . .
F8 F 0.8296(3) 0.0264(2) 0.46126(18) 0.0712(10) Uani 1 1 d . . .
F9 F 0.8651(4) -0.1017(3) 0.4634(2) 0.0873(13) Uani 1 1 d . . .
F10A F 1.1028(18) -0.1362(10) 0.7264(13) 0.113(7) Uani 0.67(2) 1 d PU B 1
F11A F 1.2172(9) -0.0110(5) 0.8218(11) 0.122(6) Uani 0.67(2) 1 d PU B 1
F12A F 1.0570(18) -0.0727(12) 0.8301(10) 0.138(5) Uani 0.67(2) 1 d P B 1
F10B F 1.140(3) -0.0314(14) 0.8471(8) 0.084(7) Uani 0.33(2) 1 d PU B 2
F11B F 1.070(3) -0.1425(18) 0.742(2) 0.091(11) Uani 0.33(2) 1 d P B 2
F12B F 1.2210(17) -0.046(2) 0.753(2) 0.115(8) Uani 0.33(2) 1 d PU B 2
F13 F 1.1804(4) 0.5801(2) 1.0300(2) 0.0848(12) Uani 1 1 d . . .
F14 F 1.1151(3) 0.4906(2) 1.0874(2) 0.0708(10) Uani 1 1 d . . .
F15 F 1.3023(3) 0.5515(3) 1.1301(2) 0.1014(17) Uani 1 1 d . . .
F16 F 1.5323(3) 0.3803(3) 0.9782(3) 0.0850(12) Uani 1 1 d . . .
F17 F 1.4693(3) 0.2763(3) 1.0212(3) 0.0923(14) Uani 1 1 d . . .
F18 F 1.4369(3) 0.2482(4) 0.8911(3) 0.127(2) Uani 1 1 d U . .
F19 F 0.5300(3) 0.2846(3) 0.6923(3) 0.0962(15) Uani 1 1 d . . .
F20 F 0.4412(2) 0.1616(3) 0.7082(2) 0.0730(10) Uani 1 1 d . . .
F21 F 0.5230(3) 0.1525(3) 0.6163(2) 0.0676(9) Uani 1 1 d . . .
F22 F 0.6809(4) 0.1720(5) 0.9920(3) 0.123(2) Uani 1 1 d . . .
F23 F 0.7958(8) 0.0887(4) 0.9684(3) 0.169(3) Uani 1 1 d U . .
F24 F 0.8630(4) 0.2272(4) 1.0391(2) 0.0989(14) Uani 1 1 d . . .

loop_
_atom_site_aniso_label
_atom_site_aniso_U_11
_atom_site_aniso_U_22
_atom_site_aniso_U_33
_atom_site_aniso_U_23
_atom_site_aniso_U_13
_atom_site_aniso_U_12
Ir1 0.03267(9) 0.02524(9) 0.02535(9) 0.00991(6) 0.00984(6) 0.00791(6)
P1 0.0335(5) 0.0366(6) 0.0316(5) 0.0139(5) 0.0108(4) 0.0153(4)
N1 0.0347(18) 0.0333(18) 0.0338(18) 0.0152(15) 0.0110(15) 0.0090(15)
C1 0.073(3) 0.042(3) 0.032(2) 0.013(2) 0.025(2) 0.002(2)
C2 0.055(3) 0.070(3) 0.034(2) 0.033(2) 0.007(2) -0.001(3)
C3 0.055(3) 0.050(3) 0.049(3) 0.033(2) 0.022(2) 0.022(2)
C4 0.050(3) 0.030(2) 0.040(2) 0.0177(19) 0.022(2) 0.0123(19)
C5 0.054(3) 0.029(2) 0.040(2) 0.0154(19) 0.027(2) 0.0094(19)
C6 0.139(7) 0.053(4) 0.047(3) -0.004(3) 0.054(4) -0.006(4)
C7 0.063(4) 0.153(7) 0.046(3) 0.055(4) -0.007(3) -0.005(4)
C8 0.084(4) 0.071(4) 0.112(5) 0.064(4) 0.049(4) 0.051(4)
C9 0.063(3) 0.034(3) 0.061(3) 0.006(2) 0.030(3) -0.001(2)
C10 0.065(3) 0.058(3) 0.089(4) 0.038(3) 0.054(3) 0.028(3)
C11 0.0295(19) 0.032(2) 0.029(2) 0.0113(17) 0.0068(16) 0.0062(16)
C12 0.035(2) 0.026(2) 0.031(2) 0.0081(17) 0.0072(17) 0.0049(16)
C13 0.054(3) 0.031(2) 0.037(2) 0.0105(19) 0.012(2) 0.013(2)
C14 0.064(3) 0.032(2) 0.040(3) 0.018(2) 0.010(2) 0.005(2)
C15 0.053(3) 0.042(3) 0.039(2) 0.018(2) 0.011(2) -0.005(2)
C16 0.031(2) 0.051(3) 0.032(2) 0.018(2) 0.0055(18) 0.0016(19)
C17 0.046(2) 0.0205(19) 0.037(2) 0.0093(17) 0.0095(19) 0.0092(17)
C18 0.042(3) 0.080(4) 0.054(3) 0.033(3) 0.026(2) 0.016(3)
C19 0.037(2) 0.067(3) 0.048(3) 0.027(3) 0.010(2) 0.019(2)
C20 0.058(3) 0.054(3) 0.046(3) 0.018(2) 0.026(2) 0.030(2)
C21 0.047(3) 0.037(2) 0.034(2) 0.0099(19) 0.006(2) 0.016(2)
C22 0.058(3) 0.049(3) 0.039(3) 0.009(2) 0.005(2) 0.012(2)
C23 0.047(3) 0.076(4) 0.048(3) 0.031(3) 0.001(2) 0.019(3)
C24 0.049(3) 0.060(3) 0.062(3) 0.031(3) 0.012(3) 0.027(3)
C25 0.040(2) 0.041(2) 0.048(3) 0.019(2) 0.014(2) 0.019(2)
B1 0.0216(19) 0.026(2) 0.0183(18) 0.0080(16) 0.0065(16) 0.0101(16)
C26 0.0202(16) 0.0218(17) 0.0188(16) 0.0049(14) 0.0036(14) 0.0064(14)
C27 0.0301(19) 0.0255(19) 0.0231(18) 0.0078(15) 0.0104(15) 0.0114(15)
C28 0.039(2) 0.027(2) 0.031(2) 0.0111(17) 0.0118(17) 0.0153(17)
C29 0.045(2) 0.029(2) 0.028(2) 0.0160(17) 0.0127(18) 0.0130(18)
C30 0.032(2) 0.032(2) 0.0249(19) 0.0095(16) 0.0107(16) 0.0083(16)
C31 0.0272(18) 0.0242(18) 0.0247(18) 0.0074(15) 0.0087(15) 0.0105(15)
C32 0.071(4) 0.042(3) 0.057(3) 0.027(2) 0.032(3) 0.032(3)
C33 0.052(3) 0.046(3) 0.032(2) 0.018(2) 0.021(2) 0.017(2)
C34 0.0201(16) 0.0246(18) 0.0240(18) 0.0095(15) 0.0086(14) 0.0069(14)
C35 0.0256(18) 0.0262(19) 0.0260(19) 0.0079(15) 0.0075(15) 0.0089(15)
C36 0.0285(19) 0.032(2) 0.027(2) 0.0049(16) 0.0091(16) 0.0053(16)
C37 0.035(2) 0.0228(19) 0.044(2) 0.0023(17) 0.0138(19) 0.0104(16)
C38 0.032(2) 0.029(2) 0.041(2) 0.0110(18) 0.0063(18) 0.0148(17)
C39 0.0279(19) 0.0264(19) 0.0278(19) 0.0076(16) 0.0036(16) 0.0083(15)
C40 0.053(3) 0.038(3) 0.032(2) -0.003(2) 0.007(2) 0.007(2)
C41 0.074(4) 0.036(3) 0.069(4) 0.012(3) -0.008(3) 0.027(3)
C42 0.0230(17) 0.0216(17) 0.0216(17) 0.0096(14) 0.0077(14) 0.0073(14)
C43 0.0239(17) 0.0277(19) 0.0251(18) 0.0091(15) 0.0074(15) 0.0108(15)
C44 0.0302(19) 0.0263(19) 0.0243(18) 0.0047(15) 0.0090(16) 0.0085(16)
C45 0.0256(18) 0.030(2) 0.0245(19) 0.0060(16) 0.0046(15) 0.0043(15)
C46 0.0224(18) 0.030(2) 0.0267(19) 0.0095(16) 0.0087(15) 0.0080(15)
C47 0.0253(18) 0.0253(18) 0.0248(18) 0.0089(15) 0.0102(15) 0.0090(15)
C48 0.036(2) 0.039(2) 0.032(2) -0.0021(19) 0.0078(18) 0.0140(19)
C49 0.025(2) 0.049(3) 0.035(2) 0.008(2) 0.0052(17) 0.0128(19)
C50 0.0240(17) 0.0200(17) 0.0212(17) 0.0051(14) 0.0076(14) 0.0085(14)
C51 0.0253(18) 0.0254(19) 0.0266(19) 0.0094(15) 0.0069(15) 0.0080(15)
C52 0.0250(19) 0.0253(19) 0.037(2) 0.0065(16) 0.0096(17) 0.0093(15)
C53 0.033(2) 0.030(2) 0.045(2) 0.0109(18) 0.0232(19) 0.0125(17)
C54 0.045(2) 0.033(2) 0.034(2) 0.0131(18) 0.0227(19) 0.0164(18)
C55 0.0286(19) 0.031(2) 0.0255(19) 0.0100(16) 0.0094(16) 0.0131(16)
C56 0.028(2) 0.043(3) 0.057(3) 0.016(2) 0.011(2) 0.0102(19)
C57 0.070(4) 0.069(4) 0.047(3) 0.028(3) 0.036(3) 0.023(3)
F1A 0.123(8) 0.047(4) 0.112(7) 0.059(5) 0.082(7) 0.059(5)
F2A 0.046(3) 0.046(4) 0.226(11) -0.023(6) -0.011(6) 0.022(3)
F3A 0.218(15) 0.082(7) 0.076(5) 0.047(5) 0.094(8) 0.116(9)
F3B 0.145(11) 0.145(11) 0.078(6) 0.085(7) 0.069(7) 0.128(10)
F2B 0.046(3) 0.046(4) 0.226(11) -0.023(6) -0.011(6) 0.022(3)
F1B 0.112(9) 0.101(8) 0.124(9) 0.080(8) 0.090(8) 0.093(8)
F4 0.213(5) 0.082(3) 0.147(4) 0.077(3) 0.155(4) 0.073(3)
F5 0.0573(19) 0.133(3) 0.0343(16) -0.0060(19) 0.0180(15) 0.025(2)
F6 0.0500(17) 0.123(3) 0.0555(18) 0.0396(19) 0.0358(15) 0.0393(19)
F7 0.048(2) 0.191(5) 0.047(2) 0.005(3) -0.0052(17) -0.043(3)
F8 0.097(3) 0.068(2) 0.0305(15) 0.0097(15) 0.0023(16) 0.0239(19)
F9 0.127(3) 0.064(2) 0.0427(18) -0.0126(16) 0.008(2) 0.042(2)
F10A 0.152(13) 0.062(9) 0.101(8) 0.007(6) -0.002(7) 0.084(9)
F11A 0.073(5) 0.064(4) 0.157(12) 0.030(6) -0.054(6) 0.024(4)
F12A 0.181(13) 0.156(11) 0.147(10) 0.124(9) 0.061(9) 0.105(10)
F10B 0.131(15) 0.074(11) 0.042(7) 0.019(6) -0.004(8) 0.071(11)
F11B 0.102(15) 0.030(10) 0.099(19) 0.033(12) -0.023(13) 0.005(10)
F12B 0.072(9) 0.164(16) 0.163(18) 0.098(13) 0.045(9) 0.089(10)
F13 0.152(4) 0.0425(18) 0.073(2) 0.0125(17) 0.049(2) 0.051(2)
F14 0.080(2) 0.063(2) 0.067(2) -0.0063(17) 0.0475(19) 0.0178(17)
F15 0.059(2) 0.112(3) 0.063(2) -0.055(2) -0.0165(17) 0.040(2)
F16 0.0294(15) 0.091(3) 0.146(4) 0.054(3) 0.0337(19) 0.0159(16)
F17 0.065(2) 0.149(4) 0.127(3) 0.105(3) 0.048(2) 0.074(2)
F18 0.054(2) 0.177(5) 0.085(3) -0.056(3) -0.0093(19) 0.075(3)
F19 0.059(2) 0.055(2) 0.141(4) 0.038(2) -0.020(2) 0.0227(16)
F20 0.0257(14) 0.109(3) 0.081(2) 0.033(2) 0.0172(15) 0.0114(16)
F21 0.0337(15) 0.102(3) 0.0485(18) 0.0154(18) 0.0005(13) 0.0113(16)
F22 0.085(3) 0.245(6) 0.079(3) 0.083(4) 0.062(2) 0.042(3)
F23 0.390(10) 0.107(4) 0.109(4) 0.090(3) 0.149(5) 0.126(5)
F24 0.093(3) 0.165(4) 0.047(2) 0.049(3) 0.028(2) 0.028(3)

loop_
_atom_type_symbol
_atom_type_description
_atom_type_scat_dispersion_real
_atom_type_scat_dispersion_imag
_atom_type_scat_source
C C 0.0033 0.0016 'International Tables Vol C Tables 4.2.6.8 and 6.1.1.4'
H H 0.0000 0.0000 'International Tables Vol C Tables 4.2.6.8 and 6.1.1.4'
B B 0.0013 0.0007 'International Tables Vol C Tables 4.2.6.8 and 6.1.1.4'
N N 0.0061 0.0033 'International Tables Vol C Tables 4.2.6.8 and 6.1.1.4'
F F 0.0171 0.0103 'International Tables Vol C Tables 4.2.6.8 and 6.1.1.4'
P P 0.1023 0.0942 'International Tables Vol C Tables 4.2.6.8 and 6.1.1.4'
Ir Ir -1.4442 7.9887 'International Tables Vol C Tables 4.2.6.8 and 6.1.1.4'

loop_
_geom_angle_atom_site_label_1
_geom_angle_atom_site_label_2
_geom_angle_atom_site_label_3
_geom_angle
C17 Ir1 N1 88.63(15)
C17 Ir1 C2 110.9(2)
N1 Ir1 C2 155.93(17)
C17 Ir1 C1 91.74(18)
N1 Ir1 C1 131.78(18)
C2 Ir1 C1 38.1(2)
C17 Ir1 C5 108.22(17)
N1 Ir1 C5 97.69(16)
C2 Ir1 C5 63.59(19)
C1 Ir1 C5 37.29(18)
C17 Ir1 C3 149.46(18)
N1 Ir1 C3 120.77(17)
C2 Ir1 C3 38.5(2)
C1 Ir1 C3 63.24(19)
C5 Ir1 C3 62.99(17)
C17 Ir1 C4 146.24(17)
N1 Ir1 C4 93.36(15)
C2 Ir1 C4 62.57(18)
C1 Ir1 C4 62.32(17)
C5 Ir1 C4 38.11(16)
C3 Ir1 C4 36.16(17)
C17 Ir1 P1 78.84(13)
N1 Ir1 P1 90.89(10)
C2 Ir1 P1 106.19(15)
C1 Ir1 P1 136.37(15)
C5 Ir1 P1 168.93(12)
C3 Ir1 P1 106.54(13)
C4 Ir1 P1 134.74(12)
C11 P1 C19 105.7(2)
C11 P1 C20 109.4(2)
C19 P1 C20 102.7(2)
C11 P1 Ir1 105.10(14)
C19 P1 Ir1 115.90(18)
C20 P1 Ir1 117.52(18)
C21 N1 C25 117.1(4)
C21 N1 Ir1 119.4(3)
C25 N1 Ir1 122.6(3)
C5 C1 C2 108.7(4)
C5 C1 C6 124.9(6)
C2 C1 C6 126.4(6)
C5 C1 Ir1 71.7(2)
C2 C1 Ir1 69.5(3)
C6 C1 Ir1 126.3(4)
C1 C2 C3 107.7(4)
C1 C2 C7 126.6(6)
C3 C2 C7 124.2(6)
C1 C2 Ir1 72.4(3)
C3 C2 Ir1 73.4(3)
C7 C2 Ir1 130.6(4)
C4 C3 C2 107.4(4)
C4 C3 C8 126.2(5)
C2 C3 C8 126.3(5)
C4 C3 Ir1 72.5(2)
C2 C3 Ir1 68.1(3)
C8 C3 Ir1 128.0(4)
C3 C4 C5 109.2(4)
C3 C4 C9 126.6(4)
C5 C4 C9 124.1(4)
C3 C4 Ir1 71.3(3)
C5 C4 Ir1 69.5(2)
C9 C4 Ir1 128.3(3)
C1 C5 C4 106.9(4)
C1 C5 C10 126.0(5)
C4 C5 C10 126.9(5)
C1 C5 Ir1 71.0(3)
C4 C5 Ir1 72.4(2)
C10 C5 Ir1 126.5(3)
C1 C6 H6A 109.5
C1 C6 H6B 109.5
H6A C6 H6B 109.5
C1 C6 H6C 109.5
H6A C6 H6C 109.5
H6B C6 H6C 109.5
C2 C7 H7A 109.5
C2 C7 H7B 109.5
H7A C7 H7B 109.5
C2 C7 H7C 109.5
H7A C7 H7C 109.5
H7B C7 H7C 109.5
C3 C8 H8A 109.5
C3 C8 H8B 109.5
H8A C8 H8B 109.5
C3 C8 H8C 109.5
H8A C8 H8C 109.5
H8B C8 H8C 109.5
C4 C9 H9A 109.5
C4 C9 H9B 109.5
H9A C9 H9B 109.5
C4 C9 H9C 109.5
H9A C9 H9C 109.5
H9B C9 H9C 109.5
C5 C10 H10A 109.5
C5 C10 H10B 109.5
H10A C10 H10B 109.5
C5 C10 H10C 109.5
H10A C10 H10C 109.5
H10B C10 H10C 109.5
C12 C11 C16 120.3(4)
C12 C11 P1 111.2(3)
C16 C11 P1 128.5(3)
C13 C12 C11 119.4(4)
C13 C12 C17 122.3(4)
C11 C12 C17 118.2(4)
C14 C13 C12 119.7(5)
C14 C13 H13 120.1
C12 C13 H13 120.1
C15 C14 C13 120.7(4)
C15 C14 H14 119.7
C13 C14 H14 119.7
C14 C15 C16 121.6(4)
C14 C15 H15 119.2
C16 C15 H15 119.2
C15 C16 C11 118.1(4)
C15 C16 C18 118.5(4)
C11 C16 C18 123.4(4)
C12 C17 Ir1 116.3(3)
C12 C17 H17A 108.2
Ir1 C17 H17A 108.2
C12 C17 H17B 108.2
Ir1 C17 H17B 108.2
H17A C17 H17B 107.4
C16 C18 H18A 109.5
C16 C18 H18B 109.5
H18A C18 H18B 109.5
C16 C18 H18C 109.5
H18A C18 H18C 109.5
H18B C18 H18C 109.5
P1 C19 H19A 109.5
P1 C19 H19B 109.5
H19A C19 H19B 109.5
P1 C19 H19C 109.5
H19A C19 H19C 109.5
H19B C19 H19C 109.5
P1 C20 H20A 109.5
P1 C20 H20B 109.5
H20A C20 H20B 109.5
P1 C20 H20C 109.5
H20A C20 H20C 109.5
H20B C20 H20C 109.5
N1 C21 C22 123.1(4)
N1 C21 H21 118.5
C22 C21 H21 118.5
C23 C22 C21 119.5(5)
C23 C22 H22 120.3
C21 C22 H22 120.3
C22 C23 C24 117.8(5)
C22 C23 H23 121.1
C24 C23 H23 121.1
C25 C24 C23 120.0(5)
C25 C24 H24 120.0
C23 C24 H24 120.0
N1 C25 C24 122.5(5)
N1 C25 H25 118.8
C24 C25 H25 118.8
C34 B1 C50 103.5(3)
C34 B1 C26 111.8(3)
C50 B1 C26 112.0(3)
C34 B1 C42 113.8(3)
C50 B1 C42 111.4(3)
C26 B1 C42 104.6(3)
C31 C26 C27 115.8(3)
C31 C26 B1 122.0(3)
C27 C26 B1 122.1(3)
C28 C27 C26 122.2(4)
C28 C27 H27 118.9
C26 C27 H27 118.9
C27 C28 C29 120.9(4)
C27 C28 C32 119.5(4)
C29 C28 C32 119.5(4)
C28 C29 C30 118.1(4)
C28 C29 H29 121.0
C30 C29 H29 121.0
C29 C30 C31 120.8(4)
C29 C30 C33 119.6(4)
C31 C30 C33 119.6(4)
C30 C31 C26 122.2(3)
C30 C31 H31 118.9
C26 C31 H31 118.9
F2A C32 F2B 122.9(7)
F2A C32 F3A 111.8(11)
F2B C32 F3A 45.6(12)
F2A C32 F1A 109.2(11)
F2B C32 F1A 50.6(12)
F3A C32 F1A 96.2(7)
F2A C32 F1B 48.3(11)
F2B C32 F1B 106.0(11)
F3A C32 F1B 70.0(7)
F1A C32 F1B 137.3(5)
F2A C32 F3B 45.4(11)
F2B C32 F3B 111.3(12)
F3A C32 F3B 139.1(6)
F1A C32 F3B 70.7(6)
F1B C32 F3B 93.3(7)
F2A C32 C28 117.0(6)
F2B C32 C28 120.1(6)
F3A C32 C28 110.6(5)
F1A C32 C28 110.2(5)
F1B C32 C28 112.5(5)
F3B C32 C28 110.3(5)
F4 C33 F5 107.0(4)
F4 C33 F6 105.5(4)
F5 C33 F6 104.0(4)
F4 C33 C30 113.5(4)
F5 C33 C30 112.3(4)
F6 C33 C30 113.9(4)
C39 C34 C35 115.5(3)
C39 C34 B1 123.1(3)
C35 C34 B1 121.1(3)
C36 C35 C34 122.5(3)
C36 C35 H35 118.7
C34 C35 H35 118.7
C35 C36 C37 120.8(4)
C35 C36 C40 119.9(4)
C37 C36 C40 119.2(4)
C38 C37 C36 117.7(4)
C38 C37 H37 121.2
C36 C37 H37 121.2
C37 C38 C39 121.2(4)
C37 C38 C41 119.6(4)
C39 C38 C41 119.2(4)
C38 C39 C34 122.2(4)
C38 C39 H39 118.9
C34 C39 H39 118.9
F7 C40 F9 107.8(5)
F7 C40 F8 106.3(5)
F9 C40 F8 104.4(4)
F7 C40 C36 111.9(4)
F9 C40 C36 113.1(4)
F8 C40 C36 112.8(4)
F10B C41 F11B 109(2)
F10B C41 F10A 123.6(12)
F11B C41 F10A 25(2)
F10B C41 F11A 56.9(11)
F11B C41 F11A 124.3(16)
F10A C41 F11A 111.6(11)
F10B C41 F12A 44.8(12)
F11B C41 F12A 79.6(18)
F10A C41 F12A 103.9(11)
F11A C41 F12A 101.2(10)
F10B C41 F12B 105.7(14)
F11B C41 F12B 98.1(18)
F10A C41 F12B 74.1(13)
F11A C41 F12B 50.7(10)
F12A C41 F12B 144.3(9)
F10B C41 C38 119.2(8)
F11B C41 C38 117.1(16)
F10A C41 C38 114.9(10)
F11A C41 C38 115.2(6)
F12A C41 C38 108.4(6)
F12B C41 C38 104.3(8)
C43 C42 C47 115.5(3)
C43 C42 B1 120.8(3)
C47 C42 B1 123.5(3)
C44 C43 C42 122.6(3)
C44 C43 H43 118.7
C42 C43 H43 118.7
C45 C44 C43 120.8(3)
C45 C44 C48 120.2(4)
C43 C44 C48 118.9(3)
C46 C45 C44 117.8(3)
C46 C45 H45 121.1
C44 C45 H45 121.1
C45 C46 C47 121.3(3)
C45 C46 C49 119.0(3)
C47 C46 C49 119.7(3)
C46 C47 C42 121.9(3)
C46 C47 H47 119.0
C42 C47 H47 119.0
F15 C48 F14 107.7(4)
F15 C48 F13 107.1(4)
F14 C48 F13 102.9(4)
F15 C48 C44 114.2(4)
F14 C48 C44 112.1(4)
F13 C48 C44 112.1(4)
F18 C49 F17 108.3(5)
F18 C49 F16 106.5(5)
F17 C49 F16 103.1(4)
F18 C49 C46 113.6(4)
F17 C49 C46 112.2(4)
F16 C49 C46 112.4(4)
C55 C50 C51 115.2(3)
C55 C50 B1 122.3(3)
C51 C50 B1 122.1(3)
C52 C51 C50 122.5(4)
C52 C51 H51 118.7
C50 C51 H51 118.7
C53 C52 C51 120.9(4)
C53 C52 C56 120.6(4)
C51 C52 C56 118.5(4)
C52 C53 C54 117.9(4)
C52 C53 H53 121.0
C54 C53 H53 121.0
C53 C54 C55 120.7(4)
C53 C54 C57 120.0(4)
C55 C54 C57 119.3(4)
C50 C55 C54 122.7(4)
C50 C55 H55 118.6
C54 C55 H55 118.6
F19 C56 F20 107.3(4)
F19 C56 F21 105.0(5)
F20 C56 F21 105.7(4)
F19 C56 C52 112.1(4)
F20 C56 C52 113.8(4)
F21 C56 C52 112.3(4)
F23 C57 F22 110.5(6)
F23 C57 F24 103.7(6)
F22 C57 F24 101.7(5)
F23 C57 C54 113.3(5)
F22 C57 C54 113.9(5)
F24 C57 C54 112.8(5)

loop_
_geom_bond_atom_site_label_1
_geom_bond_atom_site_label_2
_geom_bond_distance
Ir1 C17 2.115(4)
Ir1 N1 2.121(3)
Ir1 C2 2.172(4)
Ir1 C1 2.211(4)
Ir1 C5 2.221(4)
Ir1 C3 2.243(4)
Ir1 C4 2.259(4)
Ir1 P1 2.2802(11)
P1 C11 1.809(4)
P1 C19 1.816(5)
P1 C20 1.820(5)
N1 C21 1.338(6)
N1 C25 1.353(5)
C1 C5 1.417(7)
C1 C2 1.433(8)
C1 C6 1.489(7)
C2 C3 1.459(8)
C2 C7 1.508(8)
C3 C4 1.397(7)
C3 C8 1.516(7)
C4 C5 1.463(6)
C4 C9 1.502(7)
C5 C10 1.482(7)
C6 H6A 0.9800
C6 H6B 0.9800
C6 H6C 0.9800
C7 H7A 0.9800
C7 H7B 0.9800
C7 H7C 0.9800
C8 H8A 0.9800
C8 H8B 0.9800
C8 H8C 0.9800
C9 H9A 0.9800
C9 H9B 0.9800
C9 H9C 0.9800
C10 H10A 0.9800
C10 H10B 0.9800
C10 H10C 0.9800
C11 C12 1.405(6)
C11 C16 1.409(6)
C12 C13 1.387(6)
C12 C17 1.487(6)
C13 C14 1.381(7)
C13 H13 0.9500
C14 C15 1.370(8)
C14 H14 0.9500
C15 C16 1.378(7)
C15 H15 0.9500
C16 C18 1.512(7)
C17 H17A 0.9900
C17 H17B 0.9900
C18 H18A 0.9800
C18 H18B 0.9800
C18 H18C 0.9800
C19 H19A 0.9800
C19 H19B 0.9800
C19 H19C 0.9800
C20 H20A 0.9800
C20 H20B 0.9800
C20 H20C 0.9800
C21 C22 1.382(7)
C21 H21 0.9500
C22 C23 1.378(8)
C22 H22 0.9500
C23 C24 1.380(8)
C23 H23 0.9500
C24 C25 1.373(7)
C24 H24 0.9500
C25 H25 0.9500
B1 C34 1.642(5)
B1 C50 1.642(5)
B1 C26 1.644(5)
B1 C42 1.645(5)
C26 C31 1.399(5)
C26 C27 1.407(5)
C27 C28 1.385(5)
C27 H27 0.9500
C28 C29 1.388(6)
C28 C32 1.498(6)
C29 C30 1.389(6)
C29 H29 0.9500
C30 C31 1.393(5)
C30 C33 1.492(6)
C31 H31 0.9500
C32 F2A 1.167(10)
C32 F2B 1.173(10)
C32 F3A 1.342(10)
C32 F1A 1.387(8)
C32 F1B 1.391(10)
C32 F3B 1.394(10)
C33 F4 1.317(6)
C33 F5 1.319(6)
C33 F6 1.322(6)
C34 C39 1.393(5)
C34 C35 1.400(5)
C35 C36 1.386(6)
C35 H35 0.9500
C36 C37 1.387(6)
C36 C40 1.497(6)
C37 C38 1.380(6)
C37 H37 0.9500
C38 C39 1.391(6)
C38 C41 1.496(6)
C39 H39 0.9500
C40 F7 1.300(6)
C40 F9 1.330(6)
C40 F8 1.331(6)
C41 F10B 1.185(16)
C41 F11B 1.26(3)
C41 F10A 1.276(17)
C41 F11A 1.283(9)
C41 F12A 1.404(14)
C41 F12B 1.485(17)
C42 C43 1.398(5)
C42 C47 1.406(5)
C43 C44 1.390(5)
C43 H43 0.9500
C44 C45 1.386(5)
C44 C48 1.499(5)
C45 C46 1.385(6)
C45 H45 0.9500
C46 C47 1.391(5)
C46 C49 1.504(5)
C47 H47 0.9500
C48 F15 1.301(5)
C48 F14 1.327(6)
C48 F13 1.330(6)
C49 F18 1.279(6)
C49 F17 1.304(6)
C49 F16 1.324(6)
C50 C55 1.391(5)
C50 C51 1.400(5)
C51 C52 1.388(5)
C51 H51 0.9500
C52 C53 1.379(6)
C52 C56 1.496(6)
C53 C54 1.384(6)
C53 H53 0.9500
C54 C55 1.392(6)
C54 C57 1.490(6)
C55 H55 0.9500
C56 F19 1.325(6)
C56 F20 1.327(6)
C56 F21 1.330(6)
C57 F23 1.275(7)
C57 F22 1.308(7)
C57 F24 1.335(7)

loop_
_geom_torsion_atom_site_label_1
_geom_torsion_atom_site_label_2
_geom_torsion_atom_site_label_3
_geom_torsion_atom_site_label_4
_geom_torsion
C17 Ir1 P1 C11 22.73(18)
N1 Ir1 P1 C11 -65.70(17)
C2 Ir1 P1 C11 131.5(2)
C1 Ir1 P1 C11 103.4(2)
C5 Ir1 P1 C11 153.4(6)
C3 Ir1 P1 C11 171.7(2)
C4 Ir1 P1 C11 -161.3(2)
C17 Ir1 P1 C19 -93.6(2)
N1 Ir1 P1 C19 178.0(2)
C2 Ir1 P1 C19 15.2(3)
C1 Ir1 P1 C19 -12.9(3)
C5 Ir1 P1 C19 37.1(6)
C3 Ir1 P1 C19 55.4(3)
C4 Ir1 P1 C19 82.4(3)
C17 Ir1 P1 C20 144.6(2)
N1 Ir1 P1 C20 56.2(2)
C2 Ir1 P1 C20 -106.7(2)
C1 Ir1 P1 C20 -134.7(3)
C5 Ir1 P1 C20 -84.8(6)
C3 Ir1 P1 C20 -66.4(2)
C4 Ir1 P1 C20 -39.5(3)
C17 Ir1 N1 C21 -151.5(4)
C2 Ir1 N1 C21 63.2(6)
C1 Ir1 N1 C21 117.3(4)
C5 Ir1 N1 C21 100.3(4)
C3 Ir1 N1 C21 37.2(4)
C4 Ir1 N1 C21 62.2(4)
P1 Ir1 N1 C21 -72.7(3)
C17 Ir1 N1 C25 39.6(4)
C2 Ir1 N1 C25 -105.7(6)
C1 Ir1 N1 C25 -51.5(4)
C5 Ir1 N1 C25 -68.6(4)
C3 Ir1 N1 C25 -131.7(3)
C4 Ir1 N1 C25 -106.7(4)
P1 Ir1 N1 C25 118.4(3)
C17 Ir1 C1 C5 -118.5(3)
N1 Ir1 C1 C5 -28.7(4)
C2 Ir1 C1 C5 118.9(4)
C3 Ir1 C1 C5 79.8(3)
C4 Ir1 C1 C5 39.0(3)
P1 Ir1 C1 C5 166.0(2)
C17 Ir1 C1 C2 122.6(3)
N1 Ir1 C1 C2 -147.6(3)
C5 Ir1 C1 C2 -118.9(4)
C3 Ir1 C1 C2 -39.1(3)
C4 Ir1 C1 C2 -80.0(3)
P1 Ir1 C1 C2 47.0(4)
C17 Ir1 C1 C6 1.9(6)
N1 Ir1 C1 C6 91.6(6)
C2 Ir1 C1 C6 -120.8(7)
C5 Ir1 C1 C6 120.3(7)
C3 Ir1 C1 C6 -159.9(7)
C4 Ir1 C1 C6 159.3(7)
P1 Ir1 C1 C6 -73.7(6)
C5 C1 C2 C3 4.0(5)
C6 C1 C2 C3 -174.0(5)
Ir1 C1 C2 C3 65.4(3)
C5 C1 C2 C7 170.7(5)
C6 C1 C2 C7 -7.3(8)
Ir1 C1 C2 C7 -127.9(5)
C5 C1 C2 Ir1 -61.3(3)
C6 C1 C2 Ir1 120.6(5)
C17 Ir1 C2 C1 -64.3(3)
N1 Ir1 C2 C1 78.1(6)
C5 Ir1 C2 C1 36.3(3)
C3 Ir1 C2 C1 115.3(4)
C4 Ir1 C2 C1 79.3(3)
P1 Ir1 C2 C1 -148.3(3)
C17 Ir1 C2 C3 -179.6(3)
N1 Ir1 C2 C3 -37.2(6)
C1 Ir1 C2 C3 -115.3(4)
C5 Ir1 C2 C3 -79.0(3)
C4 Ir1 C2 C3 -36.1(3)
P1 Ir1 C2 C3 96.4(3)
C17 Ir1 C2 C7 59.2(7)
N1 Ir1 C2 C7 -158.4(6)
C1 Ir1 C2 C7 123.5(8)
C5 Ir1 C2 C7 159.8(8)
C3 Ir1 C2 C7 -121.2(8)
C4 Ir1 C2 C7 -157.2(8)
P1 Ir1 C2 C7 -24.8(7)
C1 C2 C3 C4 -2.4(5)
C7 C2 C3 C4 -169.5(5)
Ir1 C2 C3 C4 62.3(3)
C1 C2 C3 C8 173.3(5)
C7 C2 C3 C8 6.2(8)
Ir1 C2 C3 C8 -121.9(5)
C1 C2 C3 Ir1 -64.7(3)
C7 C2 C3 Ir1 128.2(5)
C17 Ir1 C3 C4 -117.0(4)
N1 Ir1 C3 C4 45.7(3)
C2 Ir1 C3 C4 -117.7(4)
C1 Ir1 C3 C4 -79.0(3)
C5 Ir1 C3 C4 -36.9(3)
P1 Ir1 C3 C4 146.9(2)
C17 Ir1 C3 C2 0.7(5)
N1 Ir1 C3 C2 163.3(3)
C1 Ir1 C3 C2 38.7(3)
C5 Ir1 C3 C2 80.7(3)
C4 Ir1 C3 C2 117.7(4)
P1 Ir1 C3 C2 -95.4(3)
C17 Ir1 C3 C8 120.3(6)
N1 Ir1 C3 C8 -77.0(6)
C2 Ir1 C3 C8 119.7(7)
C1 Ir1 C3 C8 158.4(6)
C5 Ir1 C3 C8 -159.6(6)
C4 Ir1 C3 C8 -122.7(7)
P1 Ir1 C3 C8 24.3(6)
C2 C3 C4 C5 0.0(5)
C8 C3 C4 C5 -175.8(5)
Ir1 C3 C4 C5 59.4(3)
C2 C3 C4 C9 176.3(4)
C8 C3 C4 C9 0.5(8)
Ir1 C3 C4 C9 -124.2(5)
C2 C3 C4 Ir1 -59.4(3)
C8 C3 C4 Ir1 124.8(5)
C17 Ir1 C4 C3 125.4(4)
N1 Ir1 C4 C3 -142.0(3)
C2 Ir1 C4 C3 38.5(3)
C1 Ir1 C4 C3 81.7(3)
C5 Ir1 C4 C3 119.8(4)
P1 Ir1 C4 C3 -47.4(3)
C17 Ir1 C4 C5 5.6(4)
N1 Ir1 C4 C5 98.2(3)
C2 Ir1 C4 C5 -81.4(3)
C1 Ir1 C4 C5 -38.1(3)
C3 Ir1 C4 C5 -119.8(4)
P1 Ir1 C4 C5 -167.2(2)
C17 Ir1 C4 C9 -112.2(5)
N1 Ir1 C4 C9 -19.7(4)
C2 Ir1 C4 C9 160.8(5)
C1 Ir1 C4 C9 -155.9(5)
C5 Ir1 C4 C9 -117.8(5)
C3 Ir1 C4 C9 122.3(5)
P1 Ir1 C4 C9 74.9(5)
C2 C1 C5 C4 -4.0(5)
C6 C1 C5 C4 174.0(5)
Ir1 C1 C5 C4 -63.9(3)
C2 C1 C5 C10 -178.3(4)
C6 C1 C5 C10 -0.3(7)
Ir1 C1 C5 C10 121.8(4)
C2 C1 C5 Ir1 59.9(3)
C6 C1 C5 Ir1 -122.0(5)
C3 C4 C5 C1 2.5(5)
C9 C4 C5 C1 -173.9(4)
Ir1 C4 C5 C1 63.0(3)
C3 C4 C5 C10 176.8(4)
C9 C4 C5 C10 0.3(7)
Ir1 C4 C5 C10 -122.7(5)
C3 C4 C5 Ir1 -60.5(3)
C9 C4 C5 Ir1 123.0(4)
C17 Ir1 C5 C1 67.7(3)
N1 Ir1 C5 C1 158.8(3)
C2 Ir1 C5 C1 -37.1(3)
C3 Ir1 C5 C1 -80.5(3)
C4 Ir1 C5 C1 -115.6(4)
P1 Ir1 C5 C1 -60.7(7)
C17 Ir1 C5 C4 -176.7(3)
N1 Ir1 C5 C4 -85.6(3)
C2 Ir1 C5 C4 78.4(3)
C1 Ir1 C5 C4 115.6(4)
C3 Ir1 C5 C4 35.1(3)
P1 Ir1 C5 C4 54.9(7)
C17 Ir1 C5 C10 -53.5(5)
N1 Ir1 C5 C10 37.6(5)
C2 Ir1 C5 C10 -158.3(5)
C1 Ir1 C5 C10 -121.2(6)
C3 Ir1 C5 C10 158.3(5)
C4 Ir1 C5 C10 123.3(6)
P1 Ir1 C5 C10 178.1(4)
C19 P1 C11 C12 108.1(3)
C20 P1 C11 C12 -142.0(3)
Ir1 P1 C11 C12 -15.0(3)
C19 P1 C11 C16 -71.5(4)
C20 P1 C11 C16 38.4(4)
Ir1 P1 C11 C16 165.4(3)
C16 C11 C12 C13 -3.8(6)
P1 C11 C12 C13 176.5(3)
C16 C11 C12 C17 171.9(4)
P1 C11 C12 C17 -7.8(5)
C11 C12 C13 C14 2.4(6)
C17 C12 C13 C14 -173.1(4)
C12 C13 C14 C15 0.4(7)
C13 C14 C15 C16 -1.8(7)
C14 C15 C16 C11 0.4(7)
C14 C15 C16 C18 -178.4(5)
C12 C11 C16 C15 2.5(6)
P1 C11 C16 C15 -178.0(3)
C12 C11 C16 C18 -178.9(4)
P1 C11 C16 C18 0.7(6)
C13 C12 C17 Ir1 -153.6(3)
C11 C12 C17 Ir1 30.8(5)
N1 Ir1 C17 C12 60.6(3)
C2 Ir1 C17 C12 -133.8(3)
C1 Ir1 C17 C12 -167.7(3)
C5 Ir1 C17 C12 158.2(3)
C3 Ir1 C17 C12 -134.3(4)
C4 Ir1 C17 C12 154.6(3)
P1 Ir1 C17 C12 -30.6(3)
C25 N1 C21 C22 0.0(7)
Ir1 N1 C21 C22 -169.5(4)
N1 C21 C22 C23 1.4(8)
C21 C22 C23 C24 -1.3(9)
C22 C23 C24 C25 0.0(9)
C21 N1 C25 C24 -1.4(7)
Ir1 N1 C25 C24 167.8(4)
C23 C24 C25 N1 1.4(8)
C34 B1 C26 C31 -34.9(5)
C50 B1 C26 C31 -150.6(3)
C42 B1 C26 C31 88.6(4)
C34 B1 C26 C27 150.2(3)
C50 B1 C26 C27 34.5(5)
C42 B1 C26 C27 -86.2(4)
C31 C26 C27 C28 1.7(5)
B1 C26 C27 C28 176.8(3)
C26 C27 C28 C29 -1.0(6)
C26 C27 C28 C32 178.7(4)
C27 C28 C29 C30 -0.2(6)
C32 C28 C29 C30 -180.0(4)
C28 C29 C30 C31 0.7(6)
C28 C29 C30 C33 178.7(4)
C29 C30 C31 C26 0.0(6)
C33 C30 C31 C26 -178.0(4)
C27 C26 C31 C30 -1.2(5)
B1 C26 C31 C30 -176.3(3)
C27 C28 C32 F2A -83.1(16)
C29 C28 C32 F2A 96.7(16)
C27 C28 C32 F2B 96.1(17)
C29 C28 C32 F2B -84.1(17)
C27 C28 C32 F3A 46.3(10)
C29 C28 C32 F3A -133.9(9)
C27 C28 C32 F1A 151.5(6)
C29 C28 C32 F1A -28.8(8)
C27 C28 C32 F1B -29.7(9)
C29 C28 C32 F1B 150.0(8)
C27 C28 C32 F3B -132.4(8)
C29 C28 C32 F3B 47.3(9)
C29 C30 C33 F4 24.4(6)
C31 C30 C33 F4 -157.6(5)
C29 C30 C33 F5 -97.1(5)
C31 C30 C33 F5 81.0(5)
C29 C30 C33 F6 145.1(4)
C31 C30 C33 F6 -36.9(6)
C50 B1 C34 C39 -91.2(4)
C26 B1 C34 C39 148.0(3)
C42 B1 C34 C39 29.8(5)
C50 B1 C34 C35 82.5(4)
C26 B1 C34 C35 -38.2(4)
C42 B1 C34 C35 -156.5(3)
C39 C34 C35 C36 -2.0(5)
B1 C34 C35 C36 -176.2(3)
C34 C35 C36 C37 -1.2(6)
C34 C35 C36 C40 176.4(4)
C35 C36 C37 C38 2.7(6)
C40 C36 C37 C38 -175.0(4)
C36 C37 C38 C39 -0.8(7)
C36 C37 C38 C41 178.9(5)
C37 C38 C39 C34 -2.6(7)
C41 C38 C39 C34 177.7(5)
C35 C34 C39 C38 3.9(6)
B1 C34 C39 C38 178.0(4)
C35 C36 C40 F7 -82.9(6)
C37 C36 C40 F7 94.9(6)
C35 C36 C40 F9 155.1(4)
C37 C36 C40 F9 -27.2(6)
C35 C36 C40 F8 36.9(6)
C37 C36 C40 F8 -145.4(4)
C37 C38 C41 F10B -161(2)
C39 C38 C41 F10B 19(2)
C37 C38 C41 F11B -26(2)
C39 C38 C41 F11B 154(2)
C37 C38 C41 F10A 2.6(14)
C39 C38 C41 F10A -177.6(12)
C37 C38 C41 F11A 134.4(12)
C39 C38 C41 F11A -45.8(14)
C37 C38 C41 F12A -113.1(10)
C39 C38 C41 F12A 66.7(11)
C37 C38 C41 F12B 81.5(16)
C39 C38 C41 F12B -98.8(16)
C34 B1 C42 C43 -158.9(3)
C50 B1 C42 C43 -42.3(4)
C26 B1 C42 C43 78.9(4)
C34 B1 C42 C47 26.7(5)
C50 B1 C42 C47 143.3(3)
C26 B1 C42 C47 -95.6(4)
C47 C42 C43 C44 -0.8(5)
B1 C42 C43 C44 -175.7(3)
C42 C43 C44 C45 -1.6(6)
C42 C43 C44 C48 178.2(4)
C43 C44 C45 C46 1.8(6)
C48 C44 C45 C46 -177.9(4)
C44 C45 C46 C47 0.2(6)
C44 C45 C46 C49 -178.2(4)
C45 C46 C47 C42 -2.7(6)
C49 C46 C47 C42 175.7(4)
C43 C42 C47 C46 2.9(5)
B1 C42 C47 C46 177.6(3)
C45 C44 C48 F15 -6.8(7)
C43 C44 C48 F15 173.5(4)
C45 C44 C48 F14 -129.5(4)
C43 C44 C48 F14 50.7(5)
C45 C44 C48 F13 115.3(5)
C43 C44 C48 F13 -64.5(5)
C45 C46 C49 F18 -171.1(5)
C47 C46 C49 F18 10.4(7)
C45 C46 C49 F17 65.6(6)
C47 C46 C49 F17 -112.9(5)
C45 C46 C49 F16 -50.1(6)
C47 C46 C49 F16 131.5(4)
C34 B1 C50 C55 87.0(4)
C26 B1 C50 C55 -152.4(3)
C42 B1 C50 C55 -35.7(5)
C34 B1 C50 C51 -85.2(4)
C26 B1 C50 C51 35.4(5)
C42 B1 C50 C51 152.2(3)
C55 C50 C51 C52 0.7(5)
B1 C50 C51 C52 173.4(3)
C50 C51 C52 C53 -0.6(6)
C50 C51 C52 C56 178.4(4)
C51 C52 C53 C54 -0.5(6)
C56 C52 C53 C54 -179.4(4)
C52 C53 C54 C55 1.4(6)
C52 C53 C54 C57 -177.2(4)
C51 C50 C55 C54 0.2(5)
B1 C50 C55 C54 -172.4(3)
C53 C54 C55 C50 -1.3(6)
C57 C54 C55 C50 177.3(4)
C53 C52 C56 F19 109.3(5)
C51 C52 C56 F19 -69.7(6)
C53 C52 C56 F20 -12.8(6)
C51 C52 C56 F20 168.3(4)
C53 C52 C56 F21 -132.8(4)
C51 C52 C56 F21 48.3(5)
C53 C54 C57 F23 106.7(7)
C55 C54 C57 F23 -71.9(7)
C53 C54 C57 F22 -20.7(7)
C55 C54 C57 F22 160.7(5)
C53 C54 C57 F24 -135.9(5)
C55 C54 C57 F24 45.5(6)
